data_7111711
loop_
_publ_author_name
'Naik, Anu'
'Maji, Tapan'
'Reiser, Oliver'

_publ_section_title
;
 Iron(ii)--bis(isonitrile) complexes: novel catalysts in asymmetric
 transfer hydrogenations of aromatic and heteroaromatic ketones
;
_journal_issue 25
_journal_name_full 'Chemical Communications'
_journal_page_first 4475
_journal_page_last 4477
_journal_paper_doi 10.1039/c0cc00508h
_journal_volume 46
_journal_year 2010
_chemical_absolute_configuration ad
_chemical_compound_source 'see text'
_chemical_formula_moiety 'C40 H58 Cl6 Fe N4 O6 P2 Sn2'
_chemical_formula_sum 'C40 H58 Cl6 Fe N4 O6 P2 Sn2'
_chemical_formula_weight 1258.82
_chemical_name_systematic ?
_space_group_IT_number 4
_symmetry_cell_setting monoclinic
_symmetry_Int_Tables_number 4
_symmetry_space_group_name_Hall 'P 2yb'
_symmetry_space_group_name_H-M 'P 1 21 1'
_atom_sites_solution_hydrogens geom
_atom_sites_solution_primary direct
_atom_sites_solution_secondary difmap
_cell_angle_alpha 90
_cell_angle_beta 101.547(17)
_cell_angle_gamma 90
_cell_formula_units_Z 2
_cell_length_a 11.1616(18)
_cell_length_b 21.663(5)
_cell_length_c 11.9040(16)
_cell_measurement_reflns_used 8000
_cell_measurement_temperature 297
_cell_measurement_theta_max 25.30
_cell_measurement_theta_min 1.86
_cell_volume 2820.1(9)
_computing_cell_refinement 'STOE (1998)'
_computing_data_collection 'STOE (1998)'
_computing_data_reduction 'STOE (1998)'
_computing_molecular_graphics 'PLATON (Spek, 1990)'
_computing_publication_material 'PLATON (Spek, 2003)'
_computing_structure_refinement 'SHELXL-97 (Sheldrick, 1997)'
_computing_structure_solution 'SIR-97 (Altomare, 1999)'
_diffrn_ambient_temperature 297(1)
_diffrn_measured_fraction_theta_full 0.938
_diffrn_measured_fraction_theta_max 0.938
_diffrn_measurement_device_type 'STOE-IPDS diffractometer'
_diffrn_measurement_method rotation
_diffrn_radiation_monochromator graphite
_diffrn_radiation_source 'fine-focus sealed tube'
_diffrn_radiation_type 'Mo K\a'
_diffrn_radiation_wavelength 0.71073
_diffrn_reflns_av_R_equivalents 0.1039
_diffrn_reflns_av_sigmaI/netI 0.1060
_diffrn_reflns_limit_h_max 13
_diffrn_reflns_limit_h_min -13
_diffrn_reflns_limit_k_max 26
_diffrn_reflns_limit_k_min -25
_diffrn_reflns_limit_l_max 13
_diffrn_reflns_limit_l_min -13
_diffrn_reflns_number 33590
_diffrn_reflns_reduction_process
;
;
_diffrn_reflns_theta_full 25.30
_diffrn_reflns_theta_max 25.30
_diffrn_reflns_theta_min 1.86
_diffrn_standards_decay_% 0
_diffrn_standards_number 0
_exptl_absorpt_coefficient_mu 1.515
_exptl_absorpt_correction_T_max 0.8093
_exptl_absorpt_correction_T_min 0.6981
_exptl_absorpt_correction_type analytical
_exptl_absorpt_process_details 'analytical from crystal shape (X-SHAPE, X-RED. STOE, 1996)'
_exptl_crystal_colour yellow
_exptl_crystal_density_diffrn 1.482
_exptl_crystal_density_method 'Not Measured'
_exptl_crystal_description prism
_exptl_crystal_F_000 1264
_exptl_crystal_size_max 0.18
_exptl_crystal_size_mid 0.14
_exptl_crystal_size_min 0.08
_refine_diff_density_max 0.776
_refine_diff_density_min -0.604
_refine_diff_density_rms 0.072
_refine_ls_abs_structure_details 'Flack H.D. (1983), Acta Cryst. A39, 876-881'
_refine_ls_abs_structure_Flack 0.02(4)
_refine_ls_extinction_method none
_refine_ls_goodness_of_fit_ref 0.832
_refine_ls_hydrogen_treatment constr
_refine_ls_matrix_type full
_refine_ls_number_parameters 550
_refine_ls_number_reflns 9649
_refine_ls_number_restraints 1
_refine_ls_restrained_S_all 0.832
_refine_ls_R_factor_all 0.1202
_refine_ls_R_factor_gt 0.0554
_refine_ls_shift/su_max 0.005
_refine_ls_shift/su_mean 0.001
_refine_ls_structure_factor_coef Fsqd
_refine_ls_weighting_details 'calc w=1/[\s^2^(Fo^2^)+(0.0553P)^2^] where P=(Fo^2^+2Fc^2^)/3'
_refine_ls_weighting_scheme calc
_refine_ls_wR_factor_gt 0.1102
_refine_ls_wR_factor_ref 0.1286
_reflns_number_gt 4594
_reflns_number_total 9649
_reflns_threshold_expression I>2\s(I)
_cod_data_source_file C0CC00508Hsup1.cif
_cod_data_source_block j001
_cod_depositor_comments
;
The following automatic conversions were performed:

'_symmetry_cell_setting' value 'Monoclinic' changed to 'monoclinic'
according to /home/saulius/struct/CIF-dictionaries/cif_core.dic
dictionary named 'cif_core.dic' version 2.4.2 from 2011-04-26.

Automatic conversion script
Id: cif_fix_values 1891 2012-01-12 08:04:46Z andrius 
;
_cod_original_sg_symbol_H-M 'P 21'
_cod_database_code 7111711

loop_
_symmetry_equiv_pos_site_id
_symmetry_equiv_pos_as_xyz
1 x,y,z
2 -x,1/2+y,-z

loop_
_atom_site_aniso_label
_atom_site_aniso_U_11
_atom_site_aniso_U_22
_atom_site_aniso_U_33
_atom_site_aniso_U_23
_atom_site_aniso_U_13
_atom_site_aniso_U_12
Sn1 0.0552(4) 0.1438(9) 0.0723(5) -0.0185(7) -0.0033(3) 0.0037(7)
Sn2 0.0791(5) 0.1089(7) 0.0805(6) -0.0304(6) -0.0186(4) 0.0255(6)
Fe1 0.0452(5) 0.0698(6) 0.0577(7) 0.0001(8) 0.0103(4) -0.0011(6)
Cl1 0.621(17) 0.145(5) 0.143(6) -0.012(4) -0.165(8) 0.151(8)
Cl2 0.202(5) 0.133(4) 0.085(3) -0.027(2) 0.024(3) -0.047(3)
Cl3 0.052(2) 1.09(4) 0.234(7) -0.169(16) 0.036(3) -0.114(9)
Cl4A 0.072(4) 0.327(13) 0.189(8) -0.123(8) -0.029(4) 0.053(5)
Cl5 0.633(19) 0.117(5) 0.216(9) 0.039(4) -0.237(10) 0.009(7)
Cl6 0.293(7) 0.109(3) 0.116(4) -0.045(3) -0.017(4) -0.029(4)
P1 0.078(2) 0.084(3) 0.114(3) 0.024(2) 0.028(2) 0.0134(19)
P2 0.103(3) 0.089(3) 0.103(3) -0.002(2) 0.025(2) 0.021(2)
O1 0.088(5) 0.082(6) 0.117(7) 0.038(5) 0.023(5) -0.004(4)
O2 0.120(8) 0.107(7) 0.150(10) 0.002(6) -0.002(6) -0.023(6)
O3 0.081(5) 0.069(5) 0.151(8) 0.033(5) 0.053(5) 0.028(4)
O4 0.158(9) 0.086(7) 0.127(9) -0.006(6) -0.014(6) 0.019(6)
O5 0.141(8) 0.131(8) 0.091(8) -0.025(5) 0.010(5) -0.035(6)
O6 0.098(7) 0.143(10) 0.149(10) -0.019(7) 0.012(6) 0.023(7)
N1 0.065(5) 0.084(7) 0.076(7) 0.012(4) 0.023(5) -0.003(5)
N2 0.066(5) 0.054(7) 0.081(7) -0.003(5) 0.023(4) -0.013(5)
N3 0.054(5) 0.067(6) 0.069(6) 0.002(4) 0.027(4) 0.010(4)
N4 0.081(6) 0.081(9) 0.075(7) -0.007(5) 0.031(5) -0.006(6)
C1 0.061(6) 0.063(8) 0.067(7) 0.008(5) 0.007(5) 0.010(6)
C2 0.060(6) 0.085(8) 0.076(9) 0.018(6) 0.021(5) 0.021(6)
C3 0.058(5) 0.082(8) 0.088(7) 0.031(9) 0.019(5) 0.026(8)
C4 0.23(2) 0.095(12) 0.20(2) 0.053(12) 0.128(18) 0.056(13)
C5 0.110(8) 0.118(12) 0.100(9) 0.024(9) 0.060(7) -0.016(9)
C6 0.092(8) 0.31(3) 0.101(11) 0.106(17) 0.012(7) 0.001(14)
C7 0.111(9) 0.076(8) 0.090(10) 0.016(7) 0.042(7) -0.009(7)
C8 0.097(10) 0.083(11) 0.116(13) 0.043(8) 0.042(9) 0.023(8)
C9 0.113(13) 0.067(11) 0.28(2) 0.014(12) 0.098(14) 0.002(9)
C10 0.118(17) 0.091(16) 0.42(4) 0.102(19) 0.10(2) 0.054(12)
C11 0.076(11) 0.25(3) 0.27(3) 0.19(3) 0.066(15) 0.047(15)
C12 0.117(15) 0.32(3) 0.17(2) 0.11(2) 0.020(13) 0.074(17)
C13 0.118(12) 0.168(16) 0.100(13) 0.012(11) 0.023(9) 0.041(11)
C14 0.127(12) 0.048(7) 0.150(14) 0.032(7) 0.089(11) 0.028(7)
C15 0.104(11) 0.077(9) 0.051(9) 0.017(6) 0.007(6) -0.015(7)
C16 0.102(11) 0.091(10) 0.093(11) -0.001(7) 0.030(8) -0.066(8)
C17 0.24(2) 0.077(12) 0.21(2) -0.019(11) 0.136(16) -0.061(12)
C18 0.147(13) 0.126(12) 0.084(11) -0.016(8) 0.043(9) -0.080(10)
C19 0.127(13) 0.30(3) 0.111(13) 0.050(14) 0.009(10) -0.145(16)
C20 0.061(6) 0.084(10) 0.049(8) 0.009(6) 0.006(5) -0.032(6)
C21 0.044(5) 0.041(7) 0.083(7) 0.003(5) 0.013(5) -0.018(4)
C22 0.056(6) 0.090(8) 0.065(8) -0.016(6) 0.011(5) -0.010(6)
C23 0.085(8) 0.136(14) 0.085(9) 0.028(11) 0.035(6) 0.001(11)
C24 0.120(13) 0.106(12) 0.21(2) -0.025(12) 0.072(13) -0.043(10)
C25 0.136(13) 0.184(19) 0.161(16) 0.083(13) 0.021(11) 0.041(11)
C26 0.134(11) 0.19(2) 0.118(12) 0.053(11) 0.065(9) 0.052(12)
C27 0.079(8) 0.066(8) 0.125(12) 0.008(7) 0.012(7) 0.015(6)
C28 0.055(7) 0.061(9) 0.170(15) 0.007(8) 0.044(8) -0.002(6)
C29 0.098(10) 0.127(13) 0.136(15) 0.020(10) 0.000(9) 0.024(9)
C30 0.090(12) 0.20(2) 0.27(3) 0.11(2) -0.028(14) 0.013(13)
C31 0.095(13) 0.125(17) 0.33(3) 0.087(18) 0.080(17) 0.057(12)
C32 0.131(18) 0.112(18) 0.25(3) 0.037(16) 0.085(18) -0.002(13)
C33 0.111(13) 0.110(14) 0.187(18) 0.038(13) 0.058(12) 0.031(11)
C34 0.110(11) 0.089(10) 0.124(14) -0.045(9) 0.027(9) -0.026(8)
C35 0.117(12) 0.059(8) 0.099(12) 0.016(7) 0.019(8) -0.015(7)
C36 0.117(11) 0.137(15) 0.070(11) -0.003(8) 0.025(8) -0.036(10)
C37 0.20(2) 0.31(3) 0.14(2) -0.004(18) 0.067(17) -0.11(2)
C38 0.35(3) 0.113(17) 0.23(3) 0.012(15) 0.01(2) -0.12(2)
C39 0.182(18) 0.23(2) 0.098(14) -0.018(13) 0.022(12) -0.106(16)
C40 0.045(6) 0.070(9) 0.056(8) -0.006(5) 0.012(5) 0.011(5)
Cl4 0.036(5) 0.145(13) 0.133(11) 0.000(7) 0.019(5) -0.018(5)

loop_
_atom_site_label
_atom_site_type_symbol
_atom_site_thermal_displace_type
_atom_site_fract_x
_atom_site_fract_y
_atom_site_fract_z
_atom_site_occupancy
_atom_site_U_iso_or_equiv
_atom_site_calc_flag
_atom_site_refinement_flags
Sn1 Sn Uani 0.33135(6) -0.46257(5) 0.59586(7) 1.000 0.0927(4) . .
Sn2 Sn Uani 0.67750(7) -0.47211(4) 0.92560(7) 1.000 0.0943(3) . .
Fe1 Fe Uani 0.50160(11) -0.46696(13) 0.76352(11) 1.000 0.0576(3) . .
Cl1 Cl Uani 0.3096(12) -0.3798(3) 0.4720(7) 1.000 0.337(6) . .
Cl2 Cl Uani 0.3276(6) -0.5420(2) 0.4576(4) 1.000 0.141(2) . .
Cl3 Cl Uani 0.1398(4) -0.4832(11) 0.6298(6) 1.000 0.458(14) . .
Cl4A Cl Uani 0.8639(5) -0.5037(5) 0.9061(8) 0.693(12) 0.204(5) . .
Cl5 Cl Uani 0.6813(13) -0.5545(3) 1.0536(8) 1.000 0.367(7) . .
Cl6 Cl Uani 0.7071(7) -0.3952(2) 1.0608(5) 1.000 0.181(3) . .
P1 P Uani 0.2382(3) -0.26736(18) 0.8581(4) 1.000 0.0908(16) . .
P2 P Uani 0.7669(4) -0.65333(19) 0.6322(4) 1.000 0.0977(17) . .
O1 O Uani 0.1732(7) -0.3274(4) 0.8902(7) 1.000 0.095(3) . .
O2 O Uani 0.3143(9) -0.2359(4) 0.9542(10) 1.000 0.130(5) . .
O3 O Uani 0.3111(7) -0.2936(4) 0.7706(8) 1.000 0.096(4) . .
O4 O Uani 0.8331(10) -0.5898(5) 0.6605(9) 1.000 0.130(5) . .
O5 O Uani 0.7260(9) -0.6682(4) 0.5111(8) 1.000 0.123(5) . .
O6 O Uani 0.6678(10) -0.6435(6) 0.7039(10) 1.000 0.132(5) . .
N1 N Uani 0.3139(8) -0.4408(4) 0.9100(8) 1.000 0.074(4) . .
N2 N Uani 0.5384(8) -0.3296(5) 0.7645(7) 1.000 0.066(4) . .
N3 N Uani 0.6639(7) -0.4952(4) 0.5969(8) 1.000 0.061(3) . .
N4 N Uani 0.4802(8) -0.6033(6) 0.7903(8) 1.000 0.077(4) . .
C1 C Uani 0.3879(9) -0.4534(5) 0.8573(9) 1.000 0.065(4) . .
C2 C Uani 0.2182(10) -0.4284(5) 0.9718(10) 1.000 0.073(4) . .
C3 C Uani 0.2363(8) -0.4681(8) 1.0805(8) 1.000 0.075(4) . .
C4 C Uani 0.2267(18) -0.5376(7) 1.0422(17) 1.000 0.163(10) . .
C5 C Uani 0.1318(11) -0.4590(9) 1.1420(10) 1.000 0.104(6) . .
C6 C Uani 0.3608(11) -0.4573(12) 1.1590(12) 1.000 0.169(11) . .
C7 C Uani 0.2174(11) -0.3588(5) 0.9962(10) 1.000 0.089(5) . .
C8 C Uani 0.1187(9) -0.2246(5) 0.7704(10) 1.000 0.096(7) . G
C9 C Uani 0.0951(11) -0.1666(6) 0.8065(12) 1.000 0.145(9) . G
C10 C Uani 0.0109(12) -0.1296(6) 0.7380(16) 1.000 0.203(15) . G
C11 C Uani -0.0497(10) -0.1508(8) 0.6333(14) 1.000 0.194(15) . G
C12 C Uani -0.0261(11) -0.2089(8) 0.5972(10) 1.000 0.204(13) . G
C13 C Uani 0.0581(11) -0.2458(6) 0.6657(11) 1.000 0.129(8) . G
C14 C Uani 0.3860(13) -0.2526(5) 0.7185(14) 1.000 0.100(7) . .
C15 C Uani 0.5191(11) -0.2642(6) 0.7746(11) 1.000 0.079(6) . .
C16 C Uani 0.6233(13) -0.2280(6) 0.7299(12) 1.000 0.094(6) . .
C17 C Uani 0.5948(19) -0.1593(7) 0.7396(16) 1.000 0.163(10) . .
C18 C Uani 0.6166(14) -0.2427(7) 0.6040(12) 1.000 0.116(7) . .
C19 C Uani 0.7414(15) -0.2463(10) 0.7963(14) 1.000 0.181(12) . .
C20 C Uani 0.5266(10) -0.3820(7) 0.7583(9) 1.000 0.065(5) . .
C21 C Uani 0.6065(8) -0.4844(4) 0.6590(9) 1.000 0.056(4) . .
C22 C Uani 0.7378(9) -0.5144(6) 0.5153(9) 1.000 0.071(4) . .
C23 C Uani 0.7586(11) -0.4583(9) 0.4397(11) 1.000 0.100(6) . .
C24 C Uani 0.8146(15) -0.4072(7) 0.5082(17) 1.000 0.140(9) . .
C25 C Uani 0.6360(15) -0.4429(9) 0.3656(15) 1.000 0.162(9) . .
C26 C Uani 0.8404(13) -0.4832(10) 0.3574(12) 1.000 0.142(9) . .
C27 C Uani 0.8541(10) -0.5444(5) 0.5787(12) 1.000 0.091(5) . .
C28 C Uani 0.8713(8) -0.7073(5) 0.7158(11) 1.000 0.092(6) . G
C29 C Uani 0.9194(10) -0.6973(5) 0.8290(11) 1.000 0.124(7) . G
C30 C Uani 0.9961(10) -0.7398(7) 0.8902(12) 1.000 0.196(13) . G
C31 C Uani 1.0246(10) -0.7924(7) 0.8382(16) 1.000 0.178(12) . G
C32 C Uani 0.9765(13) -0.8025(6) 0.7249(15) 1.000 0.158(13) . G
C33 C Uani 0.8998(12) -0.7599(6) 0.6638(11) 1.000 0.132(9) . G
C34 C Uani 0.5726(14) -0.6843(6) 0.6938(13) 1.000 0.107(7) . .
C35 C Uani 0.5088(13) -0.6696(6) 0.7981(14) 1.000 0.092(6) . .
C36 C Uani 0.3941(15) -0.7093(9) 0.7886(13) 1.000 0.107(7) . .
C37 C Uani 0.341(2) -0.6940(12) 0.8968(19) 1.000 0.212(14) . .
C38 C Uani 0.431(3) -0.7779(10) 0.790(2) 1.000 0.238(15) . .
C39 C Uani 0.2930(18) -0.6934(10) 0.6862(15) 1.000 0.171(10) . .
C40 C Uani 0.4867(8) -0.5501(7) 0.7777(9) 1.000 0.057(4) . .
Cl4 Cl Uani 0.8681(8) -0.4228(6) 0.8608(12) 0.307(12) 0.104(6) . .
H2 H Uiso 0.13980 -0.43950 0.92280 1.000 0.0870 calc R
H4A H Uiso 0.29770 -0.54870 1.01260 1.000 0.1960 calc R
H4B H Uiso 0.15480 -0.54340 0.98370 1.000 0.1960 calc R
H4C H Uiso 0.22180 -0.56330 1.10690 1.000 0.1960 calc R
H5A H Uiso 0.05590 -0.46770 1.09040 1.000 0.1250 calc R
H5B H Uiso 0.13150 -0.41700 1.16800 1.000 0.1250 calc R
H5C H Uiso 0.14150 -0.48630 1.20660 1.000 0.1250 calc R
H6A H Uiso 0.37260 -0.41390 1.17310 1.000 0.2040 calc R
H6B H Uiso 0.42420 -0.47280 1.12280 1.000 0.2040 calc R
H6C H Uiso 0.36360 -0.47850 1.23030 1.000 0.2040 calc R
H7A H Uiso 0.16480 -0.35010 1.05000 1.000 0.1070 calc R
H7B H Uiso 0.29940 -0.34480 1.02960 1.000 0.1070 calc R
H9 H Uiso 0.13610 -0.15220 0.87750 1.000 0.1730 calc R
H10 H Uiso -0.00520 -0.09030 0.76250 1.000 0.2430 calc R
H11 H Uiso -0.10680 -0.12580 0.58680 1.000 0.2350 calc R
H12 H Uiso -0.06710 -0.22320 0.52620 1.000 0.2450 calc R
H13 H Uiso 0.07420 -0.28510 0.64120 1.000 0.1540 calc R
H14A H Uiso 0.36430 -0.21000 0.72990 1.000 0.1200 calc R
H14B H Uiso 0.37340 -0.26040 0.63680 1.000 0.1200 calc R
H15 H Uiso 0.52790 -0.25490 0.85650 1.000 0.0940 calc R
H17A H Uiso 0.56600 -0.15210 0.80920 1.000 0.1970 calc R
H17B H Uiso 0.53290 -0.14720 0.67520 1.000 0.1970 calc R
H17C H Uiso 0.66760 -0.13560 0.74040 1.000 0.1970 calc R
H18A H Uiso 0.53930 -0.22920 0.56020 1.000 0.1390 calc R
H18B H Uiso 0.62490 -0.28640 0.59470 1.000 0.1390 calc R
H18C H Uiso 0.68150 -0.22170 0.57750 1.000 0.1390 calc R
H19A H Uiso 0.75260 -0.28980 0.78740 1.000 0.2170 calc R
H19B H Uiso 0.74490 -0.23700 0.87580 1.000 0.2170 calc R
H19C H Uiso 0.80480 -0.22420 0.76970 1.000 0.2170 calc R
H22 H Uiso 0.69140 -0.54550 0.46490 1.000 0.0850 calc R
H24A H Uiso 0.89800 -0.41720 0.54110 1.000 0.1680 calc R
H24B H Uiso 0.77090 -0.39920 0.56840 1.000 0.1680 calc R
H24C H Uiso 0.81210 -0.37120 0.46080 1.000 0.1680 calc R
H25A H Uiso 0.62030 -0.39950 0.37100 1.000 0.1940 calc R
H25B H Uiso 0.57310 -0.46600 0.39130 1.000 0.1940 calc R
H25C H Uiso 0.63660 -0.45340 0.28730 1.000 0.1940 calc R
H26A H Uiso 0.79470 -0.51240 0.30510 1.000 0.1690 calc R
H26B H Uiso 0.91140 -0.50300 0.40150 1.000 0.1690 calc R
H26C H Uiso 0.86520 -0.44950 0.31500 1.000 0.1690 calc R
H27A H Uiso 0.89510 -0.56390 0.52350 1.000 0.1090 calc R
H27B H Uiso 0.90800 -0.51280 0.61820 1.000 0.1090 calc R
H29 H Uiso 0.90000 -0.66140 0.86450 1.000 0.1480 calc R
H30 H Uiso 1.02890 -0.73300 0.96740 1.000 0.2370 calc R
H31 H Uiso 1.07690 -0.82140 0.87990 1.000 0.2120 calc R
H32 H Uiso 0.99590 -0.83830 0.68950 1.000 0.1900 calc R
H33 H Uiso 0.86700 -0.76680 0.58660 1.000 0.1590 calc R
H34A H Uiso 0.60220 -0.72650 0.69790 1.000 0.1290 calc R
H34B H Uiso 0.51570 -0.67860 0.62150 1.000 0.1290 calc R
H35 H Uiso 0.56540 -0.67830 0.87050 1.000 0.1100 calc R
H37A H Uiso 0.26210 -0.67490 0.87370 1.000 0.2540 calc R
H37B H Uiso 0.39500 -0.66640 0.94560 1.000 0.2540 calc R
H37C H Uiso 0.33230 -0.73140 0.93770 1.000 0.2540 calc R
H38A H Uiso 0.51780 -0.78150 0.81170 1.000 0.2870 calc R
H38B H Uiso 0.40320 -0.79520 0.71510 1.000 0.2870 calc R
H38C H Uiso 0.39320 -0.79970 0.84430 1.000 0.2870 calc R
H39A H Uiso 0.30280 -0.65150 0.66310 1.000 0.2040 calc R
H39B H Uiso 0.29780 -0.72070 0.62370 1.000 0.2040 calc R
H39C H Uiso 0.21480 -0.69800 0.70720 1.000 0.2040 calc R

loop_
_atom_type_symbol
_atom_type_description
_atom_type_scat_dispersion_real
_atom_type_scat_dispersion_imag
_atom_type_scat_source
Sn Sn -0.6537 1.4246 'International Tables Vol C Tables 4.2.6.8 and 6.1.1.4'
P P 0.1023 0.0942 'International Tables Vol C Tables 4.2.6.8 and 6.1.1.4'
O O 0.0106 0.0060 'International Tables Vol C Tables 4.2.6.8 and 6.1.1.4'
N N 0.0061 0.0033 'International Tables Vol C Tables 4.2.6.8 and 6.1.1.4'
Fe Fe 0.3463 0.8444 'International Tables Vol C Tables 4.2.6.8 and 6.1.1.4'
Cl Cl 0.1484 0.1585 'International Tables Vol C Tables 4.2.6.8 and 6.1.1.4'
H H 0.0000 0.0000 'International Tables Vol C Tables 4.2.6.8 and 6.1.1.4'
C C 0.0033 0.0016 'International Tables Vol C Tables 4.2.6.8 and 6.1.1.4'

loop_
_exptl_crystal_face_index_h_
_exptl_crystal_face_index_k
_exptl_crystal_face_index_l
_exptl_crystal_face_perp_dist
-6 -13 11 0.1570
0 -1 0 0.1127
5 10 -1 0.1049
-2 9 -3 0.0906
4 -4 -1 0.1412
5 0 14 0.1030
-9 13 1 0.1442
-3 -14 2 0.1017
3 -9 -13 0.0884
-1 14 2 0.0863
1 6 -5 0.1222
-5 -7 0 0.1124
1 -4 0 0.1165
-1 13 13 0.1129
-5 -13 -9 0.1088
1 -7 7 0.1054
5 15 -3 0.1041
-1 -4 -10 0.1047

loop_
_geom_angle_atom_site_label_1
_geom_angle_atom_site_label_2
_geom_angle_atom_site_label_3
_geom_angle
_geom_angle_publ_flag
Fe1 Sn1 Cl1 120.9(3) yes
Fe1 Sn1 Cl2 115.88(16) yes
Fe1 Sn1 Cl3 116.3(2) yes
Cl1 Sn1 Cl2 97.8(2) yes
Cl1 Sn1 Cl3 106.4(6) yes
Cl2 Sn1 Cl3 95.3(5) yes
Fe1 Sn2 Cl4A 122.8(2) yes
Fe1 Sn2 Cl5 116.9(3) yes
Fe1 Sn2 Cl6 119.78(18) yes
Fe1 Sn2 Cl4 108.4(3) yes
Cl4A Sn2 Cl5 86.5(4) yes
Cl4A Sn2 Cl6 106.7(3) yes
Cl5 Sn2 Cl6 96.7(2) yes
Cl4 Sn2 Cl5 126.2(5) yes
Cl4 Sn2 Cl6 84.2(3) yes
Sn1 Fe1 Sn2 177.64(7) yes
Sn1 Fe1 C1 88.4(3) yes
Sn1 Fe1 C20 91.8(3) yes
Sn1 Fe1 C21 87.4(3) yes
Sn1 Fe1 C40 92.5(3) yes
Sn2 Fe1 C1 94.0(3) yes
Sn2 Fe1 C20 88.3(3) yes
Sn2 Fe1 C21 90.3(3) yes
Sn2 Fe1 C40 87.5(3) yes
C1 Fe1 C20 89.4(5) yes
C1 Fe1 C21 175.0(4) yes
C1 Fe1 C40 90.8(5) yes
C20 Fe1 C21 93.3(4) yes
C20 Fe1 C40 175.7(5) yes
C21 Fe1 C40 86.8(4) yes
O1 P1 O2 115.0(6) yes
O1 P1 O3 100.9(5) yes
O1 P1 C8 104.2(5) yes
O2 P1 O3 113.5(6) yes
O2 P1 C8 118.0(6) yes
O3 P1 C8 103.2(6) yes
O4 P2 O5 116.6(6) yes
O4 P2 O6 96.9(7) yes
O4 P2 C28 103.1(6) yes
O5 P2 O6 117.4(7) yes
O5 P2 C28 116.2(6) yes
O6 P2 C28 103.9(6) yes
P1 O1 C7 120.8(7) yes
P1 O3 C14 119.3(8) yes
P2 O4 C27 126.2(9) yes
P2 O6 C34 119.5(11) yes
C1 N1 C2 176.5(11) yes
C15 N2 C20 164.5(11) yes
C21 N3 C22 175.7(10) yes
C35 N4 C40 162.8(11) yes
Fe1 C1 N1 174.4(10) yes
N1 C2 C3 109.9(9) yes
N1 C2 C7 108.3(9) yes
C3 C2 C7 113.3(10) no
C2 C3 C4 107.6(10) no
C2 C3 C5 110.6(11) no
C2 C3 C6 112.3(12) no
C4 C3 C5 104.6(13) no
C4 C3 C6 109.0(15) no
C5 C3 C6 112.3(9) no
O1 C7 C2 108.3(9) yes
P1 C8 C9 117.5(9) yes
P1 C8 C13 122.2(9) yes
C9 C8 C13 120.05 no
C8 C9 C10 120.06 no
C9 C10 C11 119.89 no
C10 C11 C12 120.04 no
C11 C12 C13 120.00 no
C8 C13 C12 119.96 no
O3 C14 C15 108.0(11) yes
N2 C15 C14 105.9(10) yes
N2 C15 C16 109.1(10) yes
C14 C15 C16 119.3(11) no
C15 C16 C17 106.2(12) no
C15 C16 C18 109.5(11) no
C15 C16 C19 109.3(12) no
C17 C16 C18 108.0(12) no
C17 C16 C19 113.9(14) no
C18 C16 C19 109.9(13) no
Fe1 C20 N2 173.7(10) yes
Fe1 C21 N3 177.9(9) yes
N3 C22 C23 109.4(10) yes
N3 C22 C27 109.5(9) yes
C23 C22 C27 114.3(9) no
C22 C23 C24 111.7(12) no
C22 C23 C25 106.7(12) no
C22 C23 C26 105.5(14) no
C24 C23 C25 113.6(16) no
C24 C23 C26 112.2(13) no
C25 C23 C26 106.6(12) no
O4 C27 C22 113.1(10) yes
P2 C28 C29 121.7(9) yes
P2 C28 C33 118.3(10) yes
C29 C28 C33 119.96 no
C28 C29 C30 120.07 no
C29 C30 C31 119.98 no
C30 C31 C32 120.04 no
C31 C32 C33 119.89 no
C28 C33 C32 120.07 no
O6 C34 C35 105.3(11) yes
N4 C35 C34 105.9(11) yes
N4 C35 C36 112.2(12) yes
C34 C35 C36 109.3(12) no
C35 C36 C37 105.7(15) no
C35 C36 C38 108.9(17) no
C35 C36 C39 114.0(15) no
C37 C36 C38 110.0(17) no
C37 C36 C39 105.7(15) no
C38 C36 C39 112.3(17) no
Fe1 C40 N4 177.6(9) yes
N1 C2 H2 108.00 no
C3 C2 H2 108.00 no
C7 C2 H2 108.00 no
C3 C4 H4A 109.00 no
C3 C4 H4B 110.00 no
C3 C4 H4C 110.00 no
H4A C4 H4B 109.00 no
H4A C4 H4C 109.00 no
H4B C4 H4C 109.00 no
C3 C5 H5A 109.00 no
C3 C5 H5B 109.00 no
C3 C5 H5C 110.00 no
H5A C5 H5B 109.00 no
H5A C5 H5C 110.00 no
H5B C5 H5C 109.00 no
C3 C6 H6A 109.00 no
C3 C6 H6B 109.00 no
C3 C6 H6C 109.00 no
H6A C6 H6B 109.00 no
H6A C6 H6C 110.00 no
H6B C6 H6C 109.00 no
O1 C7 H7A 110.00 no
O1 C7 H7B 110.00 no
C2 C7 H7A 110.00 no
C2 C7 H7B 110.00 no
H7A C7 H7B 108.00 no
C8 C9 H9 120.00 no
C10 C9 H9 120.00 no
C9 C10 H10 120.00 no
C11 C10 H10 120.00 no
C10 C11 H11 120.00 no
C12 C11 H11 120.00 no
C11 C12 H12 120.00 no
C13 C12 H12 120.00 no
C8 C13 H13 120.00 no
C12 C13 H13 120.00 no
O3 C14 H14A 110.00 no
O3 C14 H14B 110.00 no
C15 C14 H14A 110.00 no
C15 C14 H14B 110.00 no
H14A C14 H14B 108.00 no
N2 C15 H15 107.00 no
C14 C15 H15 107.00 no
C16 C15 H15 107.00 no
C16 C17 H17A 109.00 no
C16 C17 H17B 109.00 no
C16 C17 H17C 109.00 no
H17A C17 H17B 109.00 no
H17A C17 H17C 110.00 no
H17B C17 H17C 110.00 no
C16 C18 H18A 109.00 no
C16 C18 H18B 109.00 no
C16 C18 H18C 109.00 no
H18A C18 H18B 110.00 no
H18A C18 H18C 109.00 no
H18B C18 H18C 109.00 no
C16 C19 H19A 109.00 no
C16 C19 H19B 109.00 no
C16 C19 H19C 110.00 no
H19A C19 H19B 110.00 no
H19A C19 H19C 109.00 no
H19B C19 H19C 109.00 no
N3 C22 H22 108.00 no
C23 C22 H22 108.00 no
C27 C22 H22 108.00 no
C23 C24 H24A 109.00 no
C23 C24 H24B 109.00 no
C23 C24 H24C 109.00 no
H24A C24 H24B 109.00 no
H24A C24 H24C 110.00 no
H24B C24 H24C 109.00 no
C23 C25 H25A 109.00 no
C23 C25 H25B 109.00 no
C23 C25 H25C 109.00 no
H25A C25 H25B 109.00 no
H25A C25 H25C 109.00 no
H25B C25 H25C 109.00 no
C23 C26 H26A 109.00 no
C23 C26 H26B 109.00 no
C23 C26 H26C 109.00 no
H26A C26 H26B 109.00 no
H26A C26 H26C 109.00 no
H26B C26 H26C 110.00 no
O4 C27 H27A 109.00 no
O4 C27 H27B 109.00 no
C22 C27 H27A 109.00 no
C22 C27 H27B 109.00 no
H27A C27 H27B 108.00 no
C28 C29 H29 120.00 no
C30 C29 H29 120.00 no
C29 C30 H30 120.00 no
C31 C30 H30 120.00 no
C30 C31 H31 120.00 no
C32 C31 H31 120.00 no
C31 C32 H32 120.00 no
C33 C32 H32 120.00 no
C28 C33 H33 120.00 no
C32 C33 H33 120.00 no
O6 C34 H34A 111.00 no
O6 C34 H34B 111.00 no
C35 C34 H34A 111.00 no
C35 C34 H34B 111.00 no
H34A C34 H34B 109.00 no
N4 C35 H35 110.00 no
C34 C35 H35 110.00 no
C36 C35 H35 110.00 no
C36 C37 H37A 109.00 no
C36 C37 H37B 110.00 no
C36 C37 H37C 109.00 no
H37A C37 H37B 109.00 no
H37A C37 H37C 109.00 no
H37B C37 H37C 110.00 no
C36 C38 H38A 110.00 no
C36 C38 H38B 109.00 no
C36 C38 H38C 109.00 no
H38A C38 H38B 110.00 no
H38A C38 H38C 110.00 no
H38B C38 H38C 109.00 no
C36 C39 H39A 109.00 no
C36 C39 H39B 109.00 no
C36 C39 H39C 110.00 no
H39A C39 H39B 109.00 no
H39A C39 H39C 110.00 no
H39B C39 H39C 109.00 no

loop_
_geom_bond_atom_site_label_1
_geom_bond_atom_site_label_2
_geom_bond_distance
_geom_bond_publ_flag
Sn1 Fe1 2.4668(16) yes
Sn1 Cl1 2.303(7) yes
Sn1 Cl2 2.376(5) yes
Sn1 Cl3 2.298(7) yes
Sn2 Fe1 2.4644(16) yes
Sn2 Cl4A 2.246(7) yes
Sn2 Cl5 2.342(8) yes
Sn2 Cl6 2.294(5) yes
Sn2 Cl4 2.630(11) yes
Fe1 C1 1.874(10) yes
Fe1 C20 1.864(15) yes
Fe1 C21 1.909(10) yes
Fe1 C40 1.820(15) yes
P1 O1 1.573(9) yes
P1 O2 1.451(12) yes
P1 O3 1.552(10) yes
P1 C8 1.780(12) yes
P2 O4 1.567(12) yes
P2 O5 1.458(10) yes
P2 O6 1.541(12) yes
P2 C28 1.803(12) yes
O1 C7 1.432(14) yes
O3 C14 1.442(16) yes
O4 C27 1.436(16) yes
O6 C34 1.369(19) yes
N1 C1 1.165(14) yes
N1 C2 1.438(15) yes
N2 C15 1.442(17) yes
N2 C20 1.143(19) yes
N3 C21 1.096(13) yes
N3 C22 1.455(14) yes
N4 C35 1.470(18) yes
N4 C40 1.17(2) yes
C2 C3 1.533(17) no
C2 C7 1.536(15) no
C3 C4 1.57(2) no
C3 C5 1.509(16) no
C3 C6 1.529(17) no
C8 C9 1.3704 no
C8 C13 1.3727 no
C9 C10 1.3725 no
C10 C11 1.3727 no
C11 C12 1.3724 no
C12 C13 1.3713 no
C14 C15 1.52(2) no
C15 C16 1.581(19) no
C16 C17 1.53(2) no
C16 C18 1.52(2) no
C16 C19 1.45(2) no
C22 C23 1.56(2) no
C22 C27 1.512(16) no
C23 C24 1.44(2) no
C23 C25 1.51(2) no
C23 C26 1.56(2) no
C28 C29 1.3643 no
C28 C33 1.3644 no
C29 C30 1.3644 no
C30 C31 1.3644 no
C31 C32 1.3657 no
C32 C33 1.3654 no
C34 C35 1.58(2) no
C35 C36 1.53(2) no
C36 C37 1.56(3) no
C36 C38 1.54(3) no
C36 C39 1.53(2) no
C2 H2 0.9800 no
C4 H4A 0.9600 no
C4 H4B 0.9600 no
C4 H4C 0.9600 no
C5 H5A 0.9600 no
C5 H5B 0.9600 no
C5 H5C 0.9600 no
C6 H6A 0.9600 no
C6 H6B 0.9600 no
C6 H6C 0.9600 no
C7 H7A 0.9700 no
C7 H7B 0.9700 no
C9 H9 0.9300 no
C10 H10 0.9300 no
C11 H11 0.9300 no
C12 H12 0.9300 no
C13 H13 0.9300 no
C14 H14A 0.9700 no
C14 H14B 0.9700 no
C15 H15 0.9800 no
C17 H17A 0.9600 no
C17 H17B 0.9600 no
C17 H17C 0.9600 no
C18 H18A 0.9600 no
C18 H18B 0.9600 no
C18 H18C 0.9600 no
C19 H19A 0.9600 no
C19 H19B 0.9600 no
C19 H19C 0.9600 no
C22 H22 0.9800 no
C24 H24A 0.9600 no
C24 H24B 0.9600 no
C24 H24C 0.9600 no
C25 H25A 0.9600 no
C25 H25B 0.9600 no
C25 H25C 0.9600 no
C26 H26A 0.9600 no
C26 H26B 0.9600 no
C26 H26C 0.9600 no
C27 H27A 0.9700 no
C27 H27B 0.9700 no
C29 H29 0.9300 no
C30 H30 0.9300 no
C31 H31 0.9300 no
C32 H32 0.9300 no
C33 H33 0.9300 no
C34 H34A 0.9700 no
C34 H34B 0.9700 no
C35 H35 0.9800 no
C37 H37A 0.9600 no
C37 H37B 0.9600 no
C37 H37C 0.9600 no
C38 H38A 0.9500 no
C38 H38B 0.9600 no
C38 H38C 0.9600 no
C39 H39A 0.9600 no
C39 H39B 0.9600 no
C39 H39C 0.9600 no

loop_
_geom_contact_atom_site_label_1
_geom_contact_atom_site_label_2
_geom_contact_distance
_geom_contact_site_symmetry_2
_geom_contact_publ_flag
Sn1 N1 3.813(9) . no
Sn1 N3 3.776(8) . no
Sn1 C1 3.056(11) . no
Sn1 C20 3.138(12) . no
Sn1 C21 3.049(9) . no
Sn1 C40 3.128(12) . no
Sn2 N2 3.798(10) . no
Sn2 N3 3.917(9) . no
Sn2 N4 3.755(12) . no
Sn2 C1 3.197(10) . no
Sn2 C20 3.045(13) . no
Sn2 C21 3.125(11) . no
Sn2 C40 2.998(12) . no
Fe1 Cl3 4.049(6) . no
Cl1 Cl2 3.526(8) . no
Cl1 Cl3 3.683(18) . no
Cl1 C33 3.648(16) 2_656 no
Cl2 Cl1 3.526(8) . no
Cl2 Cl3 3.455(12) . no
Cl3 Cl1 3.683(18) . no
Cl3 C27 3.394(15) 1_455 no
Cl3 Cl2 3.455(12) . no
Cl3 Fe1 4.049(6) . no
Cl3 C1 3.524(13) . no
Cl4 C21 3.643(15) . no
Cl4 Cl6 3.312(14) . no
Cl4A O4 3.427(14) . no
Cl4A Cl6 3.643(11) . no
Cl4A Cl5 3.143(15) . no
Cl5 C40 3.558(15) . no
Cl5 Cl4A 3.143(15) . no
Cl5 Cl6 3.463(8) . no
Cl5 C9 3.638(17) 2_647 no
Cl6 C38 3.62(3) 2_657 no
Cl6 Cl4 3.312(14) . no
Cl6 Cl4A 3.643(11) . no
Cl6 Cl5 3.463(8) . no
Cl1 H33 3.1300 2_656 no
Cl2 H17C 3.1200 2_646 no
Cl2 H11 3.0200 2_546 no
Cl2 H6C 3.1300 1_554 no
Cl3 H24A 3.0500 1_455 no
Cl3 H27B 2.6400 1_455 no
Cl4 H2 3.0000 1_655 no
Cl4A H5A 2.8500 1_655 no
Cl5 H26A 3.1400 1_556 no
Cl5 H9 2.9400 2_647 no
Cl6 H31 2.8600 2_757 no
Cl6 H38C 2.7000 2_657 no
P2 H22 3.0800 . no
O1 N1 2.900(12) . no
O3 N2 2.669(12) . no
O3 C20 3.101(15) . no
O4 N3 2.787(14) . no
O4 C21 3.405(14) . no
O4 Cl4A 3.427(14) . no
O5 C14 3.318(17) 2_646 no
O5 C22 3.334(16) . no
O6 C40 3.109(17) . no
O6 N4 2.658(15) . no
O2 H15 2.8800 . no
O2 H14A 2.8900 . no
O2 H7B 2.5400 . no
O2 H9 2.7100 . no
O2 H35 2.5700 2_657 no
O3 H13 2.7900 . no
O4 H29 2.8500 . no
O5 H14B 2.7500 2_646 no
O5 H34B 2.9200 . no
O5 H22 2.7300 . no
O5 H33 2.7000 . no
N1 O1 2.900(12) . no
N2 O3 2.669(12) . no
N3 O4 2.787(14) . no
N4 O6 2.658(15) . no
N1 H4A 2.6600 . no
N1 H6B 2.6800 . no
N2 H19A 2.5000 . no
N2 H18B 2.5800 . no
N3 H24B 2.4600 . no
N3 H25B 2.5300 . no
N4 H39A 2.4700 . no
N4 H37B 2.6300 . no
C1 Cl3 3.524(13) . no
C1 Sn2 3.197(10) . no
C1 Sn1 3.056(11) . no
C1 C20 2.628(16) . no
C1 C40 2.631(17) . no
C6 C25 3.54(2) 1_556 no
C9 Cl5 3.638(17) 2_657 no
C13 C14 3.59(2) . no
C14 C13 3.59(2) . no
C14 O5 3.318(17) 2_656 no
C20 Sn2 3.045(13) . no
C20 O3 3.101(15) . no
C20 C21 2.745(17) . no
C20 C1 2.628(16) . no
C20 Sn1 3.138(12) . no
C21 C40 2.563(15) . no
C21 Cl4 3.643(15) . no
C21 C20 2.745(17) . no
C21 O4 3.405(14) . no
C21 Sn2 3.125(11) . no
C21 Sn1 3.049(9) . no
C22 O5 3.334(16) . no
C25 C6 3.54(2) 1_554 no
C27 Cl3 3.394(15) 1_655 no
C33 Cl1 3.648(16) 2_646 no
C38 Cl6 3.62(3) 2_647 no
C40 N3 3.415(14) . no
C40 C21 2.563(15) . no
C40 C1 2.631(17) . no
C40 Sn2 2.998(12) . no
C40 Sn1 3.128(12) . no
C40 O6 3.109(17) . no
C40 Cl5 3.558(15) . no
C1 H4A 3.0700 . no
C5 H7A 2.6600 . no
C6 H7B 2.8900 . no
C7 H6A 2.7200 . no
C7 H5B 2.7300 . no
C8 H14A 2.8900 . no
C11 H19C 2.9800 1_455 no
C12 H19C 3.0700 1_455 no
C14 H17B 2.9200 . no
C14 H17A 3.0100 . no
C14 H18A 2.8300 . no
C17 H14A 2.7800 . no
C18 H39B 3.0900 2_656 no
C18 H14B 2.8400 . no
C21 H24B 2.9500 . no
C24 H27B 2.7400 . no
C26 H27A 2.6200 . no
C27 H24A 2.8500 . no
C27 H26B 2.4900 . no
C28 H34A 3.0000 . no
C31 H7A 2.9900 2_647 no
C34 H39A 3.0400 . no
C34 H38A 2.6700 . no
C34 H38B 3.1000 . no
C38 H34A 2.6300 . no
C39 H34B 2.7600 . no
H2 Cl4 3.0000 1_455 no
H2 H4B 2.3600 . no
H2 H5A 2.4500 . no
H4A N1 2.6600 . no
H4A C1 3.0700 . no
H4A H6B 2.3800 . no
H4B H2 2.3600 . no
H4B H5A 2.4700 . no
H4C H5C 2.3300 . no
H4C H17C 2.5300 2_647 no
H5A Cl4A 2.8500 1_455 no
H5A H2 2.4500 . no
H5A H4B 2.4700 . no
H5B C7 2.7300 . no
H5B H7A 2.1000 . no
H5C H4C 2.3300 . no
H5C H6C 2.4400 . no
H6A C7 2.7200 . no
H6A H7B 2.3000 . no
H6B N1 2.6800 . no
H6B H4A 2.3800 . no
H6C Cl2 3.1300 1_556 no
H6C H5C 2.4400 . no
H7A C5 2.6600 . no
H7A H5B 2.1000 . no
H7A C31 2.9900 2_657 no
H7B O2 2.5400 . no
H7B C6 2.8900 . no
H7B H6A 2.3000 . no
H9 O2 2.7100 . no
H9 Cl5 2.9400 2_657 no
H11 Cl2 3.0200 2_556 no
H13 O3 2.7900 . no
H14A O2 2.8900 . no
H14A C8 2.8900 . no
H14A C17 2.7800 . no
H14A H17A 2.5800 . no
H14A H17B 2.5100 . no
H14B C18 2.8400 . no
H14B H18A 2.3200 . no
H14B O5 2.7500 2_656 no
H15 O2 2.8800 . no
H15 H17A 2.3600 . no
H15 H19B 2.4200 . no
H17A C14 3.0100 . no
H17A H14A 2.5800 . no
H17A H15 2.3600 . no
H17B C14 2.9200 . no
H17B H14A 2.5100 . no
H17B H18A 2.2500 . no
H17C H19C 2.4400 . no
H17C Cl2 3.1200 2_656 no
H17C H4C 2.5300 2_657 no
H18A C14 2.8300 . no
H18A H14B 2.3200 . no
H18A H17B 2.2500 . no
H18A H34B 2.3900 2_656 no
H18B N2 2.5800 . no
H18B H19A 2.4500 . no
H18C H19C 2.4200 . no
H18C H39B 2.4500 2_656 no
H19A N2 2.5000 . no
H19A H18B 2.4500 . no
H19B H15 2.4200 . no
H19B H37C 2.5400 2_657 no
H19C C11 2.9800 1_655 no
H19C C12 3.0700 1_655 no
H19C H17C 2.4400 . no
H19C H18C 2.4200 . no
H22 P2 3.0800 . no
H22 O5 2.7300 . no
H22 H25B 2.2400 . no
H22 H26A 2.5200 . no
H24A Cl3 3.0500 1_655 no
H24A C27 2.8500 . no
H24A H26B 2.5200 . no
H24A H27B 2.2600 . no
H24B N3 2.4600 . no
H24B C21 2.9500 . no
H24C H25A 2.2800 . no
H24C H26C 2.5800 . no
H25A H24C 2.2800 . no
H25A H38B 2.4700 2_656 no
H25B N3 2.5300 . no
H25B H22 2.2400 . no
H25C H26A 2.1500 . no
H25C H26C 2.5100 . no
H26A Cl5 3.1400 1_554 no
H26A H22 2.5200 . no
H26A H25C 2.1500 . no
H26B C27 2.4900 . no
H26B H24A 2.5200 . no
H26B H27A 2.0000 . no
H26B H27B 2.6000 . no
H26C H24C 2.5800 . no
H26C H25C 2.5100 . no
H27A C26 2.6200 . no
H27A H26B 2.0000 . no
H27B Cl3 2.6400 1_655 no
H27B C24 2.7400 . no
H27B H24A 2.2600 . no
H27B H26B 2.6000 . no
H29 O4 2.8500 . no
H31 Cl6 2.8600 2_747 no
H33 O5 2.7000 . no
H33 Cl1 3.1300 2_646 no
H34A C28 3.0000 . no
H34A C38 2.6300 . no
H34A H38A 2.1600 . no
H34B O5 2.9200 . no
H34B C39 2.7600 . no
H34B H39A 2.5900 . no
H34B H18A 2.3900 2_646 no
H35 H37B 2.2700 . no
H35 H38A 2.3700 . no
H35 O2 2.5700 2_647 no
H37A H39C 2.0100 . no
H37B N4 2.6300 . no
H37B H35 2.2700 . no
H37C H38C 2.0500 . no
H37C H19B 2.5400 2_647 no
H38A C34 2.6700 . no
H38A H34A 2.1600 . no
H38A H35 2.3700 . no
H38B C34 3.1000 . no
H38B H39B 2.1600 . no
H38B H25A 2.4700 2_646 no
H38C H37C 2.0500 . no
H38C Cl6 2.7000 2_647 no
H39A N4 2.4700 . no
H39A C34 3.0400 . no
H39A H34B 2.5900 . no
H39B H38B 2.1600 . no
H39B C18 3.0900 2_646 no
H39B H18C 2.4500 2_646 no
H39C H37A 2.0100 . no

loop_
_geom_hbond_atom_site_label_D
_geom_hbond_atom_site_label_H
_geom_hbond_atom_site_label_A
_geom_hbond_distance_DH
_geom_hbond_distance_HA
_geom_hbond_distance_DA
_geom_hbond_angle_DHA
_geom_hbond_site_symmetry_A
_geom_hbond_publ_flag
C7 H7B O2 0.9700 2.5400 2.954(14) 106.00 . yes
C18 H18B N2 0.9600 2.5800 2.937(18) 102.00 . yes
C19 H19A N2 0.9600 2.5000 2.86(2) 102.00 . yes
C24 H24B N3 0.9600 2.4600 2.879(19) 107.00 . yes
C25 H25B N3 0.9600 2.5300 2.94(2) 105.00 . yes
C27 H27B Cl3 0.9700 2.6400 3.394(15) 135.00 1_655 yes
C35 H35 O2 0.9800 2.5700 3.511(19) 162.00 2_647 yes
C38 H38C Cl6 0.9600 2.7000 3.62(3) 158.00 2_647 yes
C39 H39A N4 0.9600 2.4700 2.95(2) 110.00 . yes

loop_
_geom_torsion_atom_site_label_1
_geom_torsion_atom_site_label_2
_geom_torsion_atom_site_label_3
_geom_torsion_atom_site_label_4
_geom_torsion
_geom_torsion_publ_flag
Cl1 Sn1 Fe1 C1 108.8(5) no
Cl2 Sn1 Fe1 C1 -133.5(4) no
Cl3 Sn1 Fe1 C1 -22.6(7) no
Cl1 Sn1 Fe1 C20 19.5(5) no
Cl2 Sn1 Fe1 C20 137.3(4) no
Cl3 Sn1 Fe1 C20 -111.9(7) no
Cl1 Sn1 Fe1 C21 -73.8(4) no
Cl2 Sn1 Fe1 C21 44.0(3) no
Cl3 Sn1 Fe1 C21 154.8(7) no
Cl1 Sn1 Fe1 C40 -160.4(4) no
Cl2 Sn1 Fe1 C40 -42.7(4) no
Cl3 Sn1 Fe1 C40 68.1(7) no
Cl4A Sn2 Fe1 C1 169.4(5) no
Cl5 Sn2 Fe1 C1 65.2(5) no
Cl6 Sn2 Fe1 C1 -50.9(4) no
Cl4A Sn2 Fe1 C20 -101.4(5) no
Cl5 Sn2 Fe1 C20 154.4(5) no
Cl6 Sn2 Fe1 C20 38.4(4) no
Cl4A Sn2 Fe1 C21 -8.1(4) no
Cl5 Sn2 Fe1 C21 -112.2(4) no
Cl6 Sn2 Fe1 C21 131.7(3) no
Cl4A Sn2 Fe1 C40 78.7(5) no
Cl5 Sn2 Fe1 C40 -25.5(4) no
Cl6 Sn2 Fe1 C40 -141.5(4) no
O2 P1 O1 C7 -19.8(10) no
O3 P1 O1 C7 102.7(9) no
C8 P1 O1 C7 -150.5(8) no
O1 P1 O3 C14 -179.9(9) no
O2 P1 O3 C14 -56.3(11) no
C8 P1 O3 C14 72.6(10) no
O1 P1 C8 C9 120.9(10) no
O2 P1 C8 C9 -8.0(12) no
O3 P1 C8 C9 -134.0(10) no
O1 P1 C8 C13 -64.4(11) no
O2 P1 C8 C13 166.7(10) no
O3 P1 C8 C13 40.7(11) no
O6 P2 C28 C33 126.7(10) no
O5 P2 C28 C33 -3.9(12) no
O5 P2 O4 C27 1.8(13) no
O6 P2 O4 C27 -123.6(11) no
C28 P2 O4 C27 130.4(11) no
O4 P2 O6 C34 170.4(11) no
O5 P2 O6 C34 45.6(13) no
C28 P2 O6 C34 -84.3(12) no
O4 P2 C28 C33 -132.7(10) no
O4 P2 C28 C29 48.8(11) no
O5 P2 C28 C29 177.6(9) no
O6 P2 C28 C29 -51.8(11) no
P1 O1 C7 C2 -135.8(8) no
P1 O3 C14 C15 104.8(10) no
P2 O4 C27 C22 67.7(14) no
P2 O6 C34 C35 167.0(10) no
N1 C2 C3 C6 57.6(15) no
C7 C2 C3 C4 176.4(11) no
C7 C2 C3 C5 62.7(14) no
C7 C2 C3 C6 -63.6(15) no
N1 C2 C7 O1 70.6(11) no
C3 C2 C7 O1 -167.2(9) no
N1 C2 C3 C5 -176.0(11) no
N1 C2 C3 C4 -62.3(12) no
P1 C8 C13 C12 -174.5(10) no
C9 C8 C13 C12 0.00 no
C13 C8 C9 C10 -0.05 no
P1 C8 C9 C10 174.7(10) no
C8 C9 C10 C11 0.05 no
C9 C10 C11 C12 -0.02 no
C10 C11 C12 C13 -0.03 no
C11 C12 C13 C8 0.03 no
O3 C14 C15 C16 176.8(10) no
O3 C14 C15 N2 53.4(13) no
C14 C15 C16 C19 179.7(13) no
N2 C15 C16 C18 62.0(13) no
N2 C15 C16 C19 -58.5(15) no
C14 C15 C16 C17 56.4(16) no
C14 C15 C16 C18 -59.9(15) no
N2 C15 C16 C17 178.3(11) no
N3 C22 C23 C24 56.7(14) no
N3 C22 C23 C25 -68.1(14) no
C27 C22 C23 C24 -66.6(15) no
C27 C22 C23 C25 168.7(12) no
C27 C22 C23 C26 55.6(14) no
N3 C22 C27 O4 48.0(13) no
C23 C22 C27 O4 171.3(11) no
N3 C22 C23 C26 178.9(9) no
P2 C28 C29 C30 178.6(9) no
P2 C28 C33 C32 -178.6(11) no
C29 C28 C33 C32 -0.07 no
C33 C28 C29 C30 0.09 no
C28 C29 C30 C31 -0.10 no
C29 C30 C31 C32 0.07 no
C30 C31 C32 C33 -0.04 no
C31 C32 C33 C28 0.04 no
O6 C34 C35 N4 54.2(14) no
O6 C34 C35 C36 175.2(12) no
N4 C35 C36 C37 -65.4(17) no
N4 C35 C36 C38 176.5(14) no
N4 C35 C36 C39 50.2(19) no
C34 C35 C36 C37 177.6(14) no
C34 C35 C36 C38 59.5(17) no
C34 C35 C36 C39 -66.8(17) no
